data_2231240
loop_
_publ_author_name
'Zidane, Youcef'
'Ourari, Ali'
'Mousser, H\'enia'
'Mousser, Abdelhamid'

_publ_section_title
;
 Dimeric
 (2-cyanophenolato-\k<i>O</i>){2,2'-[ethylenebis(nitrilomethylidyne)]diphenolato-\k^4^<i>O</i>,<i>N</i>,<i>N</i>',<i>O</i>'}manganese(III)
 monohydrate
;
_journal_coeditor_code OM2428
_journal_issue 8
_journal_name_full 'Acta Crystallographica Section E'
_journal_page_first m1069
_journal_page_last m1070
_journal_paper_doi 10.1107/S1600536811026584
_journal_volume 67
_journal_year 2011
_chemical_formula_iupac '[Mn (C7 H4 N O) (C16 H14 N2 O2)], H2 O'
_chemical_formula_moiety 'C23 H18 Mn1 N3 O3, H2 O'
_chemical_formula_sum 'C23 H20 Mn N3 O4'
_chemical_formula_weight 457.36
_chemical_name_systematic
;
(2-Cyanophenolato-\k<i>O</i>){2,2'-
[ethylenebis(nitrilomethylidyne)]diphenolato-
\k^4^<i>O</i>,<i>N</i>,<i>N</i>',<i>O</i>'}manganese(III) monohydrate
;
_space_group_IT_number 14
_symmetry_cell_setting monoclinic
_symmetry_space_group_name_Hall '-P 2ybc'
_symmetry_space_group_name_H-M 'P 1 21/c 1'
_atom_sites_solution_hydrogens geom
_atom_sites_solution_primary direct
_atom_sites_solution_secondary difmap
_audit_creation_method 'WinGX routine-INITIALISE'
_cell_angle_alpha 90.00
_cell_angle_beta 104.2970(10)
_cell_angle_gamma 90.00
_cell_formula_units_Z 4
_cell_length_a 12.8693(3)
_cell_length_b 14.2487(3)
_cell_length_c 11.6357(3)
_cell_measurement_reflns_used 3574
_cell_measurement_temperature 293
_cell_measurement_theta_max 27.480
_cell_measurement_theta_min 0.948
_cell_volume 2067.57(8)
_computing_cell_refinement 'SAINT (Bruker, 2006)'
_computing_data_collection 'APEX2 (Bruker, 2006)'
_computing_data_reduction 'SAINT (Bruker, 2006)'
_computing_molecular_graphics 'ORTEPIII (Burnett & Johnson, 1996)'
_computing_publication_material
;
SHELXL97 (Sheldrick, 2008)
;
_computing_structure_refinement 'SHELXL97 (Sheldrick, 2008)'
_computing_structure_solution 'SHELXS97 (Sheldrick, 2008)'
_diffrn_ambient_temperature 293
_diffrn_detector_area_resol_mean 8.192
_diffrn_measured_fraction_theta_full 0.972
_diffrn_measured_fraction_theta_max 0.972
_diffrn_measurement_device_type 'Bruker APEXII CCD area-detector'
_diffrn_measurement_method \w
_diffrn_radiation_monochromator graphite
_diffrn_radiation_source 'fine-focus sealed tube'
_diffrn_radiation_type MoK\a
_diffrn_radiation_wavelength 0.71073
_diffrn_reflns_av_R_equivalents 0.0243
_diffrn_reflns_av_sigmaI/netI 0.0350
_diffrn_reflns_limit_h_max 16
_diffrn_reflns_limit_h_min -16
_diffrn_reflns_limit_k_max 18
_diffrn_reflns_limit_k_min -18
_diffrn_reflns_limit_l_max 15
_diffrn_reflns_limit_l_min -15
_diffrn_reflns_number 8907
_diffrn_reflns_theta_full 25.24
_diffrn_reflns_theta_max 27.48
_diffrn_reflns_theta_min 3.07
_diffrn_standards_number 0
_exptl_absorpt_coefficient_mu 0.674
_exptl_absorpt_correction_type none
_exptl_crystal_colour brown
_exptl_crystal_density_diffrn 1.469
_exptl_crystal_density_method 'not measured'
_exptl_crystal_description prism
_exptl_crystal_F_000 944
_exptl_crystal_size_max 0.08
_exptl_crystal_size_mid 0.06
_exptl_crystal_size_min 0.04
_refine_diff_density_max 0.356
_refine_diff_density_min -0.422
_refine_ls_extinction_method none
_refine_ls_goodness_of_fit_ref 1.046
_refine_ls_hydrogen_treatment mixed
_refine_ls_matrix_type full
_refine_ls_number_parameters 288
_refine_ls_number_reflns 4601
_refine_ls_number_restraints 0
_refine_ls_restrained_S_all 1.046
_refine_ls_R_factor_all 0.0548
_refine_ls_R_factor_gt 0.0376
_refine_ls_shift/su_max 0.003
_refine_ls_shift/su_mean 0.000
_refine_ls_structure_factor_coef Fsqd
_refine_ls_weighting_details 'calc w=1/[\s^2^(Fo^2^)+(0.0533P)^2^+0.4975P] where P=(Fo^2^+2Fc^2^)/3'
_refine_ls_weighting_scheme calc
_refine_ls_wR_factor_gt 0.0926
_refine_ls_wR_factor_ref 0.1029
_reflns_number_gt 3574
_reflns_number_total 4732
_reflns_threshold_expression I>2\s(I)
_cod_data_source_file om2428.cif
_cod_data_source_block I
_cod_original_sg_symbol_H-M 'P 21/c'
_cod_original_formula_sum 'C23 H20 Mn1 N3 O4'
_cod_database_code 2231240
_cod_database_fobs_code 2231240

loop_
_symmetry_equiv_pos_as_xyz
'x, y, z'
'-x, y+1/2, -z+1/2'
'-x, -y, -z'
'x, -y-1/2, z-1/2'

loop_
_atom_site_type_symbol
_atom_site_label
_atom_site_fract_x
_atom_site_fract_y
_atom_site_fract_z
_atom_site_U_iso_or_equiv
_atom_site_adp_type
_atom_site_calc_flag
_atom_site_refinement_flags
_atom_site_occupancy
_atom_site_symmetry_multiplicity
Mn Mn1 0.99092(2) 0.43893(2) 0.62805(2) 0.02983(10) Uani d . 1 1
O O1 0.90494(10) 0.43871(10) 0.46974(11) 0.0357(3) Uani d . 1 1
O O2 1.08666(10) 0.34558(9) 0.60129(11) 0.0350(3) Uani d . 1 1
O O3 0.89791(11) 0.35388(11) 0.70612(13) 0.0448(4) Uani d . 1 1
N N1 0.91679(14) 0.55496(11) 0.66080(14) 0.0354(4) Uani d . 1 1
N N2 1.08619(13) 0.46912(11) 0.78489(13) 0.0339(3) Uani d . 1 1
N N3 0.7505(2) 0.48210(18) 0.8743(2) 0.0767(7) Uani d . 1 1
C C1 0.79945(15) 0.45831(14) 0.44352(17) 0.0337(4) Uani d . 1 1
C C2 0.73190(17) 0.41319(16) 0.34833(19) 0.0435(5) Uani d . 1 1
H H2 0.7596 0.3694 0.3046 0.052 Uiso calc R 1 1
C C3 0.62331(18) 0.43313(17) 0.3182(2) 0.0525(6) Uani d . 1 1
H H3 0.5786 0.4019 0.2547 0.063 Uiso calc R 1 1
C C4 0.58015(18) 0.49842(19) 0.3805(2) 0.0568(6) Uani d . 1 1
H H4 0.5068 0.5102 0.3599 0.068 Uiso calc R 1 1
C C5 0.64539(18) 0.54566(17) 0.4724(2) 0.0483(5) Uani d . 1 1
H H5 0.6166 0.5916 0.5122 0.058 Uiso calc R 1 1
C C6 0.75579(16) 0.52575(14) 0.50774(18) 0.0373(4) Uani d . 1 1
C C7 0.82058(17) 0.57678(15) 0.60655(18) 0.0397(5) Uani d . 1 1
H H7 0.7904 0.6294 0.6329 0.048 Uiso calc R 1 1
C C8 0.97976(19) 0.60968(15) 0.76127(19) 0.0445(5) Uani d . 1 1
H H8A 0.9330 0.6482 0.7954 0.053 Uiso calc R 1 1
H H8B 1.0302 0.6502 0.7356 0.053 Uiso calc R 1 1
C C9 1.03842(19) 0.53916(16) 0.85072(18) 0.0426(5) Uani d . 1 1
H H9A 1.0941 0.5700 0.9103 0.051 Uiso calc R 1 1
H H9B 0.9891 0.5089 0.8900 0.051 Uiso calc R 1 1
C C10 1.17722(17) 0.43171(15) 0.83253(17) 0.0387(4) Uani d . 1 1
H H10 1.2138 0.4538 0.9067 0.046 Uiso calc R 1 1
C C11 1.22743(15) 0.35839(14) 0.78078(17) 0.0362(4) Uani d . 1 1
C C12 1.32795(17) 0.32527(17) 0.84575(19) 0.0465(5) Uani d . 1 1
H H12 1.3599 0.3530 0.9182 0.056 Uiso calc R 1 1
C C13 1.38001(18) 0.25341(17) 0.8053(2) 0.0488(5) Uani d . 1 1
H H13 1.4465 0.2327 0.8492 0.059 Uiso calc R 1 1
C C14 1.33099(18) 0.21203(16) 0.6970(2) 0.0460(5) Uani d . 1 1
H H14 1.3648 0.1623 0.6692 0.055 Uiso calc R 1 1
C C15 1.23384(17) 0.24326(14) 0.63047(19) 0.0405(5) Uani d . 1 1
H H15 1.2033 0.2148 0.5581 0.049 Uiso calc R 1 1
C C16 1.17987(15) 0.31754(13) 0.66996(16) 0.0328(4) Uani d . 1 1
C C17 0.80118(16) 0.31955(14) 0.66939(17) 0.0365(4) Uani d . 1 1
C C18 0.7748(2) 0.25034(16) 0.5805(2) 0.0474(5) Uani d . 1 1
H H18 0.8274 0.2283 0.5451 0.057 Uiso calc R 1 1
C C19 0.6724(2) 0.21485(19) 0.5453(2) 0.0584(6) Uani d . 1 1
H H19 0.6570 0.1695 0.4860 0.070 Uiso calc R 1 1
C C20 0.5921(2) 0.2451(2) 0.5959(2) 0.0607(7) Uani d . 1 1
H H20 0.5235 0.2200 0.5715 0.073 Uiso calc R 1 1
C C21 0.61415(18) 0.31221(18) 0.6821(2) 0.0517(6) Uani d . 1 1
H H21 0.5603 0.3329 0.7166 0.062 Uiso calc R 1 1
C C22 0.71671(17) 0.34976(15) 0.71865(18) 0.0404(5) Uani d . 1 1
C C23 0.7380(2) 0.42338(17) 0.8061(2) 0.0514(6) Uani d . 1 1
O O1W 0.9967(2) 0.18475(15) 0.44789(18) 0.0744(6) Uani d . 1 1
H H2W 0.962(3) 0.185(3) 0.366(3) 0.110(13) Uiso d . 1 1
H H1W 1.004(4) 0.244(3) 0.461(4) 0.125(16) Uiso d . 1 1

loop_
_atom_site_aniso_label
_atom_site_aniso_U_11
_atom_site_aniso_U_22
_atom_site_aniso_U_33
_atom_site_aniso_U_12
_atom_site_aniso_U_13
_atom_site_aniso_U_23
Mn1 0.03033(16) 0.03349(17) 0.02616(15) 0.00335(11) 0.00787(11) -0.00182(11)
O1 0.0314(7) 0.0465(8) 0.0293(6) 0.0064(6) 0.0079(5) -0.0036(6)
O2 0.0332(7) 0.0383(7) 0.0326(7) 0.0049(6) 0.0061(5) -0.0033(5)
O3 0.0369(7) 0.0539(9) 0.0434(8) -0.0077(7) 0.0098(6) 0.0072(7)
N1 0.0408(9) 0.0361(9) 0.0321(8) 0.0045(7) 0.0142(7) -0.0014(7)
N2 0.0382(9) 0.0366(8) 0.0276(8) -0.0009(7) 0.0095(6) -0.0017(6)
N3 0.110(2) 0.0640(15) 0.0607(14) 0.0043(14) 0.0301(14) -0.0113(12)
C1 0.0298(9) 0.0394(10) 0.0326(9) 0.0020(8) 0.0091(7) 0.0074(8)
C2 0.0399(11) 0.0444(11) 0.0442(12) 0.0010(9) 0.0069(9) -0.0002(9)
C3 0.0380(12) 0.0519(14) 0.0613(14) -0.0043(10) 0.0004(10) 0.0004(11)
C4 0.0311(11) 0.0618(15) 0.0754(17) 0.0032(11) 0.0092(11) 0.0041(13)
C5 0.0368(11) 0.0511(13) 0.0599(14) 0.0107(9) 0.0176(10) 0.0056(11)
C6 0.0353(10) 0.0387(10) 0.0403(10) 0.0041(8) 0.0136(8) 0.0076(8)
C7 0.0429(11) 0.0402(11) 0.0406(11) 0.0090(9) 0.0194(9) 0.0016(9)
C8 0.0521(13) 0.0398(11) 0.0413(11) 0.0067(10) 0.0107(9) -0.0108(9)
C9 0.0515(12) 0.0445(11) 0.0325(10) 0.0013(9) 0.0120(9) -0.0093(8)
C10 0.0403(11) 0.0452(11) 0.0273(9) -0.0031(9) 0.0022(8) -0.0021(8)
C11 0.0341(10) 0.0403(10) 0.0336(10) 0.0007(8) 0.0074(8) 0.0046(8)
C12 0.0400(11) 0.0555(13) 0.0399(11) 0.0009(10) 0.0022(9) 0.0040(10)
C13 0.0331(11) 0.0582(14) 0.0526(13) 0.0081(10) 0.0058(9) 0.0122(11)
C14 0.0373(11) 0.0460(12) 0.0578(13) 0.0090(9) 0.0180(10) 0.0080(10)
C15 0.0379(11) 0.0413(11) 0.0435(11) 0.0037(9) 0.0122(9) 0.0005(9)
C16 0.0299(9) 0.0347(10) 0.0351(9) 0.0001(7) 0.0106(7) 0.0053(8)
C17 0.0385(10) 0.0373(10) 0.0343(10) -0.0023(8) 0.0099(8) 0.0085(8)
C18 0.0549(14) 0.0459(12) 0.0447(12) -0.0022(10) 0.0188(10) -0.0012(10)
C19 0.0704(17) 0.0579(15) 0.0442(13) -0.0176(13) 0.0089(12) -0.0077(11)
C20 0.0450(14) 0.0773(18) 0.0549(14) -0.0177(12) 0.0029(11) 0.0073(13)
C21 0.0392(12) 0.0618(15) 0.0560(14) 0.0011(11) 0.0150(10) 0.0109(11)
C22 0.0429(11) 0.0412(11) 0.0393(10) 0.0008(9) 0.0144(9) 0.0056(9)
C23 0.0620(15) 0.0505(13) 0.0463(13) 0.0017(11) 0.0223(11) 0.0034(11)
O1W 0.1058(17) 0.0567(12) 0.0507(11) 0.0004(11) 0.0002(11) -0.0084(9)

loop_
_atom_type_symbol
_atom_type_description
_atom_type_scat_dispersion_real
_atom_type_scat_dispersion_imag
_atom_type_scat_source
C C 0.0033 0.0016 'International Tables Vol C Tables 4.2.6.8 and 6.1.1.4'
H H 0.0000 0.0000 'International Tables Vol C Tables 4.2.6.8 and 6.1.1.4'
N N 0.0061 0.0033 'International Tables Vol C Tables 4.2.6.8 and 6.1.1.4'
O O 0.0106 0.0060 'International Tables Vol C Tables 4.2.6.8 and 6.1.1.4'
Mn Mn 0.3368 0.7283 'International Tables Vol C Tables 4.2.6.8 and 6.1.1.4'

loop_
_geom_angle_atom_site_label_1
_geom_angle_atom_site_label_2
_geom_angle_atom_site_label_3
_geom_angle
O2 Mn1 O1 94.96(6)
O2 Mn1 N2 91.39(6)
O1 Mn1 N2 167.03(7)
O2 Mn1 N1 167.92(7)
O1 Mn1 N1 89.72(6)
N2 Mn1 N1 81.95(7)
O2 Mn1 O3 97.57(6)
O1 Mn1 O3 99.41(6)
N2 Mn1 O3 90.94(6)
N1 Mn1 O3 92.63(6)
C1 O1 Mn1 122.21(11)
C16 O2 Mn1 129.88(12)
C17 O3 Mn1 133.20(13)
C7 N1 C8 122.58(17)
C7 N1 Mn1 123.87(14)
C8 N1 Mn1 113.34(13)
C10 N2 C9 120.55(16)
C10 N2 Mn1 126.90(14)
C9 N2 Mn1 112.45(13)
O1 C1 C2 118.93(18)
O1 C1 C6 122.07(17)
C2 C1 C6 118.97(18)
C3 C2 C1 120.1(2)
C3 C2 H2 119.9
C1 C2 H2 119.9
C4 C3 C2 121.2(2)
C4 C3 H3 119.4
C2 C3 H3 119.4
C5 C4 C3 119.7(2)
C5 C4 H4 120.1
C3 C4 H4 120.1
C4 C5 C6 120.8(2)
C4 C5 H5 119.6
C6 C5 H5 119.6
C5 C6 C1 119.1(2)
C5 C6 C7 118.39(19)
C1 C6 C7 122.49(18)
N1 C7 C6 124.71(19)
N1 C7 H7 117.6
C6 C7 H7 117.6
N1 C8 C9 106.19(17)
N1 C8 H8A 110.5
C9 C8 H8A 110.5
N1 C8 H8B 110.5
C9 C8 H8B 110.5
H8A C8 H8B 108.7
N2 C9 C8 107.04(16)
N2 C9 H9A 110.3
C8 C9 H9A 110.3
N2 C9 H9B 110.3
C8 C9 H9B 110.3
H9A C9 H9B 108.6
N2 C10 C11 125.37(18)
N2 C10 H10 117.3
C11 C10 H10 117.3
C12 C11 C16 119.10(19)
C12 C11 C10 117.85(18)
C16 C11 C10 123.04(18)
C13 C12 C11 121.9(2)
C13 C12 H12 119.0
C11 C12 H12 119.0
C12 C13 C14 118.5(2)
C12 C13 H13 120.8
C14 C13 H13 120.8
C15 C14 C13 121.3(2)
C15 C14 H14 119.4
C13 C14 H14 119.4
C14 C15 C16 121.0(2)
C14 C15 H15 119.5
C16 C15 H15 119.5
O2 C16 C15 118.44(18)
O2 C16 C11 123.35(17)
C15 C16 C11 118.21(18)
O3 C17 C18 122.64(19)
O3 C17 C22 121.23(19)
C18 C17 C22 116.13(19)
C19 C18 C17 121.0(2)
C19 C18 H18 119.5
C17 C18 H18 119.5
C18 C19 C20 121.4(2)
C18 C19 H19 119.3
C20 C19 H19 119.3
C21 C20 C19 119.5(2)
C21 C20 H20 120.3
C19 C20 H20 120.3
C20 C21 C22 120.3(2)
C20 C21 H21 119.9
C22 C21 H21 119.9
C21 C22 C17 121.7(2)
C21 C22 C23 119.8(2)
C17 C22 C23 118.5(2)
N3 C23 C22 177.3(3)
H2W O1W H1W 100(4)

loop_
_geom_bond_atom_site_label_1
_geom_bond_atom_site_label_2
_geom_bond_site_symmetry_2
_geom_bond_distance
_geom_bond_publ_flag
Mn1 O2 . 1.8903(13) y
Mn1 O1 . 1.9002(13) y
Mn1 N2 . 1.9782(16) y
Mn1 N1 . 1.9921(16) y
Mn1 O3 . 2.0649(14) y
Mn1 O1 3_667 2.6236(14) y
O1 C1 . 1.345(2) ?
O2 C16 . 1.328(2) ?
O3 C17 . 1.307(2) ?
N1 C7 . 1.282(3) ?
N1 C8 . 1.471(3) ?
N2 C10 . 1.282(3) ?
N2 C9 . 1.481(3) ?
N3 C23 . 1.137(3) ?
C1 C2 . 1.386(3) ?
C1 C6 . 1.416(3) ?
C2 C3 . 1.384(3) ?
C2 H2 . 0.9300 ?
C3 C4 . 1.378(4) ?
C3 H3 . 0.9300 ?
C4 C5 . 1.363(4) ?
C4 H4 . 0.9300 ?
C5 C6 . 1.407(3) ?
C5 H5 . 0.9300 ?
C6 C7 . 1.440(3) ?
C7 H7 . 0.9300 ?
C8 C9 . 1.508(3) ?
C8 H8A . 0.9700 ?
C8 H8B . 0.9700 ?
C9 H9A . 0.9700 ?
C9 H9B . 0.9700 ?
C10 C11 . 1.436(3) ?
C10 H10 . 0.9300 ?
C11 C12 . 1.409(3) ?
C11 C16 . 1.409(3) ?
C12 C13 . 1.369(3) ?
C12 H12 . 0.9300 ?
C13 C14 . 1.394(3) ?
C13 H13 . 0.9300 ?
C14 C15 . 1.372(3) ?
C14 H14 . 0.9300 ?
C15 C16 . 1.404(3) ?
C15 H15 . 0.9300 ?
C17 C18 . 1.408(3) ?
C17 C22 . 1.415(3) ?
C18 C19 . 1.377(4) ?
C18 H18 . 0.9300 ?
C19 C20 . 1.379(4) ?
C19 H19 . 0.9300 ?
C20 C21 . 1.364(4) ?
C20 H20 . 0.9300 ?
C21 C22 . 1.390(3) ?
C21 H21 . 0.9300 ?
C22 C23 . 1.440(3) ?
O1W H2W . 0.95(4) ?
O1W H1W . 0.85(4) ?

loop_
_geom_hbond_atom_site_label_D
_geom_hbond_atom_site_label_H
_geom_hbond_atom_site_label_A
_geom_hbond_site_symmetry_A
_geom_hbond_distance_DH
_geom_hbond_distance_HA
_geom_hbond_distance_DA
_geom_hbond_angle_DHA
O1W H1W O2 1_555 0.86(4) 2.24(5) 2.959(3) 141(4)
O1W H2W O3 4_565 0.96(4) 1.91(4) 2.840(3) 163(4)

loop_
_geom_torsion_atom_site_label_1
_geom_torsion_atom_site_label_2
_geom_torsion_atom_site_label_3
_geom_torsion_atom_site_label_4
_geom_torsion
O2 Mn1 O1 C1 149.32(14)
N2 Mn1 O1 C1 -91.7(3)
N1 Mn1 O1 C1 -41.83(15)
O3 Mn1 O1 C1 50.79(15)
O1 Mn1 O2 C16 169.06(15)
N2 Mn1 O2 C16 0.38(16)
N1 Mn1 O2 C16 56.6(4)
O3 Mn1 O2 C16 -90.75(16)
O2 Mn1 O3 C17 -106.03(19)
O1 Mn1 O3 C17 -9.7(2)
N2 Mn1 O3 C17 162.44(19)
N1 Mn1 O3 C17 80.46(19)
O2 Mn1 N1 C7 140.7(3)
O1 Mn1 N1 C7 27.74(16)
N2 Mn1 N1 C7 -162.23(17)
O3 Mn1 N1 C7 -71.66(17)
O2 Mn1 N1 C8 -44.5(4)
O1 Mn1 N1 C8 -157.44(14)
N2 Mn1 N1 C8 12.58(14)
O3 Mn1 N1 C8 103.15(14)
O2 Mn1 N2 C10 1.26(17)
O1 Mn1 N2 C10 -118.1(3)
N1 Mn1 N2 C10 -168.63(18)
O3 Mn1 N2 C10 98.85(18)
O2 Mn1 N2 C9 -175.21(14)
O1 Mn1 N2 C9 65.4(3)
N1 Mn1 N2 C9 14.90(13)
O3 Mn1 N2 C9 -77.62(14)
Mn1 O1 C1 C2 -146.56(15)
Mn1 O1 C1 C6 35.5(2)
O1 C1 C2 C3 -179.0(2)
C6 C1 C2 C3 -1.0(3)
C1 C2 C3 C4 0.8(4)
C2 C3 C4 C5 1.1(4)
C3 C4 C5 C6 -2.7(4)
C4 C5 C6 C1 2.4(3)
C4 C5 C6 C7 -179.1(2)
O1 C1 C6 C5 177.34(18)
C2 C1 C6 C5 -0.6(3)
O1 C1 C6 C7 -1.1(3)
C2 C1 C6 C7 -179.04(19)
C8 N1 C7 C6 179.83(19)
Mn1 N1 C7 C6 -5.8(3)
C5 C6 C7 N1 167.2(2)
C1 C6 C7 N1 -14.3(3)
C7 N1 C8 C9 138.9(2)
Mn1 N1 C8 C9 -36.0(2)
C10 N2 C9 C8 145.0(2)
Mn1 N2 C9 C8 -38.2(2)
N1 C8 C9 N2 46.5(2)
C9 N2 C10 C11 175.19(19)
Mn1 N2 C10 C11 -1.0(3)
N2 C10 C11 C12 -179.9(2)
N2 C10 C11 C16 -1.1(3)
C16 C11 C12 C13 -1.2(3)
C10 C11 C12 C13 177.7(2)
C11 C12 C13 C14 -0.4(3)
C12 C13 C14 C15 1.3(3)
C13 C14 C15 C16 -0.6(3)
Mn1 O2 C16 C15 177.54(13)
Mn1 O2 C16 C11 -2.3(3)
C14 C15 C16 O2 179.23(18)
C14 C15 C16 C11 -0.9(3)
C12 C11 C16 O2 -178.37(18)
C10 C11 C16 O2 2.8(3)
C12 C11 C16 C15 1.8(3)
C10 C11 C16 C15 -177.01(18)
Mn1 O3 C17 C18 69.0(3)
Mn1 O3 C17 C22 -111.8(2)
O3 C17 C18 C19 179.1(2)
C22 C17 C18 C19 -0.2(3)
C17 C18 C19 C20 -0.4(4)
C18 C19 C20 C21 0.5(4)
C19 C20 C21 C22 0.0(4)
C20 C21 C22 C17 -0.7(4)
C20 C21 C22 C23 177.4(2)
O3 C17 C22 C21 -178.5(2)
C18 C17 C22 C21 0.8(3)
O3 C17 C22 C23 3.4(3)
C18 C17 C22 C23 -177.28(19)
C21 C22 C23 N3 -16(6)
C17 C22 C23 N3 162(6)
